data_7233937
loop_
_publ_author_name
'Kaige Gao'
'Minqiang Gu'
'Xiangbiao Qiu'
'X. N. Ying'
'Heng-Yun Ye'
'Yi Zhang'
'Jinglan Sun'
'Xiangjian Meng'
'F. M. Zhang'
'Di Wu'
'Hong-Ling Cai'
'X. S. Wu'

_publ_section_title
;
 Above-room-temperature molecular ferroelectric and fast switchable
 dielectric of diisopropylammonium perchlorate
;
_journal_name_full 'Journal of Materials Chemistry C'
_journal_page_first 9957
_journal_page_last 9963
_journal_paper_doi 10.1039/C4TC01882F
_journal_volume 2
_journal_year 2014
_chemical_formula_sum 'C6 H16 Cl N O4'
_chemical_formula_weight 201.65
_space_group_IT_number 1
_space_group_name_Hall 'P 1'
_space_group_name_H-M_alt 'P 1'
_symmetry_cell_setting triclinic
_symmetry_space_group_name_H-M 'P 1'
_atom_sites_solution_hydrogens geom
_atom_sites_solution_primary direct
_atom_sites_solution_secondary difmap
_cell_angle_alpha 82.77(19)
_cell_angle_beta 65.14(13)
_cell_angle_gamma 79.9(2)
_cell_formula_units_Z 2
_cell_length_a 8.15(3)
_cell_length_b 8.52(4)
_cell_length_c 8.77(3)
_cell_measurement_reflns_used 1141
_cell_measurement_temperature 293(2)
_cell_measurement_theta_max 27.7475
_cell_measurement_theta_min 3.4324
_cell_volume 543(4)
_computing_structure_refinement 'SHELXL-97 (Sheldrick, 1997)'
_computing_structure_solution 'SHELXS-97 (Sheldrick, 1990)'
_diffrn_ambient_temperature 293(2)
_diffrn_measured_fraction_theta_full 0.952
_diffrn_measured_fraction_theta_max 0.952
_diffrn_radiation_monochromator graphite
_diffrn_radiation_source 'fine-focus sealed tube'
_diffrn_radiation_type MoK\a
_diffrn_radiation_wavelength 0.71073
_diffrn_reflns_av_R_equivalents 0.0406
_diffrn_reflns_av_sigmaI/netI 0.0742
_diffrn_reflns_limit_h_max 9
_diffrn_reflns_limit_h_min -8
_diffrn_reflns_limit_k_max 9
_diffrn_reflns_limit_k_min -10
_diffrn_reflns_limit_l_max 10
_diffrn_reflns_limit_l_min -10
_diffrn_reflns_number 3070
_diffrn_reflns_theta_full 24.99
_diffrn_reflns_theta_max 24.99
_diffrn_reflns_theta_min 3.43
_exptl_absorpt_coefficient_mu 0.334
_exptl_absorpt_correction_T_max 1.0000
_exptl_absorpt_correction_T_min 0.6580
_exptl_absorpt_correction_type multi-scan
_exptl_crystal_colour Colorless
_exptl_crystal_density_diffrn 1.234
_exptl_crystal_density_method 'not measured'
_exptl_crystal_description Prism
_exptl_crystal_F_000 216
_exptl_crystal_size_max 0.3500
_exptl_crystal_size_mid 0.3000
_exptl_crystal_size_min 0.2700
_refine_diff_density_max 0.521
_refine_diff_density_min -0.319
_refine_diff_density_rms 0.085
_refine_ls_abs_structure_details 'Flack H D (1983), Acta Cryst. A39, 876-881'
_refine_ls_abs_structure_Flack -0.2(2)
_refine_ls_extinction_method none
_refine_ls_goodness_of_fit_ref 1.081
_refine_ls_hydrogen_treatment mixed
_refine_ls_matrix_type full
_refine_ls_number_parameters 217
_refine_ls_number_reflns 2463
_refine_ls_number_restraints 93
_refine_ls_restrained_S_all 1.178
_refine_ls_R_factor_all 0.1572
_refine_ls_R_factor_gt 0.1098
_refine_ls_shift/su_max 0.000
_refine_ls_shift/su_mean 0.000
_refine_ls_structure_factor_coef Fsqd
_refine_ls_weighting_details 'calc w=1/[\s^2^(Fo^2^)+(0.2000P)^2^+0.0000P] where P=(Fo^2^+2Fc^2^)/3'
_refine_ls_weighting_scheme calc
_refine_ls_wR_factor_gt 0.2912
_refine_ls_wR_factor_ref 0.3450
_reflns_number_gt 1244
_reflns_number_total 2463
_reflns_threshold_expression >2sigma(I)
_cod_data_source_file 1000001.cif
_cod_data_source_block PCOD1000001
_cod_depositor_comments
;
The following automatic conversions were performed:

data item '_exptl_absorpt_correction_type' value 'Multi-scan' was
changed to 'multi-scan' in accordance with the built-in table derived
from the CIF Core dictionary named 'cif_core.dic' version 2.4.5 last
updated on 2014-11-21.

Automatic conversion script
Id: cif_fix_values 6909 2019-04-08 15:41:33Z antanas 
;
_cod_original_sg_symbol_H-M ' P 1'
_cod_database_code 7233937

loop_
_symmetry_equiv_pos_as_xyz
'x, y, z'

loop_
_atom_site_label
_atom_site_type_symbol
_atom_site_fract_x
_atom_site_fract_y
_atom_site_fract_z
_atom_site_U_iso_or_equiv
_atom_site_adp_type
_atom_site_occupancy
_atom_site_symmetry_multiplicity
_atom_site_calc_flag
_atom_site_refinement_flags
_atom_site_disorder_assembly
_atom_site_disorder_group
Cl1 Cl 0.4862(5) 0.0745(4) 0.4598(4) 0.1097(16) Uani 1 1 d DU . .
Cl2 Cl 0.2649(5) 0.5508(4) 0.9332(4) 0.1118(17) Uani 1 1 d DU . .
O1 O 0.590(2) 0.089(2) 0.3177(14) 0.258(12) Uani 1 1 d DU . .
O2 O 0.528(4) 0.143(2) 0.553(2) 0.306(15) Uani 1 1 d DU . .
O3 O 0.454(3) -0.0628(15) 0.526(2) 0.317(19) Uani 1 1 d DU . .
O4 O 0.326(2) 0.149(3) 0.482(3) 0.44(3) Uani 1 1 d DU . .
O5 O 0.358(2) 0.6828(16) 0.869(2) 0.256(13) Uani 1 1 d DU . .
O6 O 0.249(4) 0.497(2) 1.0839(16) 0.317(17) Uani 1 1 d DU . .
O7 O 0.353(2) 0.4411(13) 0.8131(11) 0.187(8) Uani 1 1 d DU . .
O8 O 0.0919(17) 0.595(3) 0.936(3) 0.38(2) Uani 1 1 d DU . .
C1 C 0.891(3) 0.232(3) -0.078(4) 0.166(9) Uani 1 1 d . . .
H1A H 0.7677 0.2518 -0.0681 0.250 Uiso 1 1 calc R . .
H1B H 0.9693 0.2802 -0.1826 0.250 Uiso 1 1 calc R . .
H1C H 0.8978 0.2784 0.0139 0.250 Uiso 1 1 calc R . .
N1 N 1.1526(14) 0.0204(15) -0.0877(12) 0.085(3) Uani 1 1 d . . .
H1D H 1.1872 -0.0855 -0.0969 0.102 Uiso 1 1 calc R . .
H1E H 1.2210 0.0677 -0.1867 0.102 Uiso 1 1 calc R . .
C2 C 0.9523(19) 0.054(2) -0.0712(17) 0.102(6) Uani 1 1 d . . .
H2A H 0.8743 0.0081 0.0386 0.122 Uiso 1 1 calc R . .
C3 C 0.940(3) -0.032(3) -0.207(2) 0.141(7) Uani 1 1 d . . .
H3A H 0.8177 -0.0123 -0.1994 0.211 Uiso 1 1 calc R . .
H3B H 0.9744 -0.1448 -0.1918 0.211 Uiso 1 1 calc R . .
H3C H 1.0217 0.0064 -0.3157 0.211 Uiso 1 1 calc R . .
C4 C 1.096(2) -0.022(2) 0.213(2) 0.117(6) Uani 1 1 d . . .
H4A H 1.1257 0.0130 0.2974 0.176 Uiso 1 1 calc R . .
H4B H 1.1297 -0.1351 0.2056 0.176 Uiso 1 1 calc R . .
H4C H 0.9677 0.0050 0.2423 0.176 Uiso 1 1 calc R . .
C5 C 1.205(2) 0.065(2) 0.036(2) 0.100(5) Uani 1 1 d . . .
H5A H 1.1711 0.1806 0.0470 0.121 Uiso 1 1 calc R . .
C6 C 1.406(2) 0.029(2) -0.020(2) 0.106(6) Uani 1 1 d . . .
H6A H 1.4651 0.0906 -0.1221 0.159 Uiso 1 1 calc R . .
H6B H 1.4438 -0.0828 -0.0386 0.159 Uiso 1 1 calc R . .
H6C H 1.4395 0.0555 0.0659 0.159 Uiso 1 1 calc R . .
N2 N 0.5975(15) 0.5985(15) 0.4868(14) 0.090(4) Uani 1 1 d . . .
H2B H 0.5612 0.7042 0.4964 0.108 Uiso 1 1 calc R . .
H2C H 0.5294 0.5496 0.5848 0.108 Uiso 1 1 calc R . .
C7 C 0.861(3) 0.389(2) 0.459(2) 0.124(6) Uani 1 1 d . . .
H7A H 0.8499 0.3485 0.3677 0.186 Uiso 1 1 calc R . .
H7B H 0.7909 0.3344 0.5632 0.186 Uiso 1 1 calc R . .
H7C H 0.9874 0.3722 0.4425 0.186 Uiso 1 1 calc R . .
C8 C 0.792(2) 0.566(2) 0.468(3) 0.114(6) Uani 1 1 d . . .
H8A H 0.8666 0.6190 0.3604 0.137 Uiso 1 1 calc R . .
C9 C 0.810(3) 0.638(4) 0.602(4) 0.192(12) Uani 1 1 d . . .
H9A H 0.7691 0.7505 0.5986 0.287 Uiso 1 1 calc R . .
H9B H 0.9349 0.6200 0.5868 0.287 Uiso 1 1 calc R . .
H9C H 0.7360 0.5898 0.7088 0.287 Uiso 1 1 calc R . .
C10 C 0.640(3) 0.636(3) 0.1843(16) 0.163(10) Uani 1 1 d . . .
H10A H 0.6093 0.6016 0.1007 0.244 Uiso 1 1 calc R . .
H10B H 0.7699 0.6166 0.1495 0.244 Uiso 1 1 calc R . .
H10C H 0.5990 0.7485 0.1973 0.244 Uiso 1 1 calc R . .
C11 C 0.551(2) 0.5472(16) 0.3464(15) 0.079(4) Uani 1 1 d . . .
H11A H 0.5947 0.4331 0.3311 0.095 Uiso 1 1 calc R . .
C12 C 0.349(2) 0.570(2) 0.413(2) 0.102(5) Uani 1 1 d . . .
H12A H 0.3128 0.5411 0.3301 0.154 Uiso 1 1 calc R . .
H12B H 0.3032 0.6796 0.4370 0.154 Uiso 1 1 calc R . .
H12C H 0.3011 0.5031 0.5138 0.154 Uiso 1 1 calc R . .

loop_
_atom_site_aniso_label
_atom_site_aniso_U_11
_atom_site_aniso_U_22
_atom_site_aniso_U_33
_atom_site_aniso_U_23
_atom_site_aniso_U_13
_atom_site_aniso_U_12
Cl1 0.132(4) 0.0725(19) 0.094(3) -0.0151(17) -0.007(2) -0.033(2)
Cl2 0.132(4) 0.095(3) 0.078(2) -0.0051(19) -0.003(2) -0.042(2)
O1 0.179(14) 0.38(3) 0.082(8) 0.000(12) 0.070(9) -0.044(16)
O2 0.61(5) 0.178(17) 0.28(2) -0.009(17) -0.29(3) -0.15(3)
O3 0.40(3) 0.070(9) 0.31(3) 0.020(12) 0.00(2) 0.000(14)
O4 0.21(2) 0.26(3) 0.49(5) 0.11(3) 0.15(3) 0.03(2)
O5 0.211(16) 0.159(14) 0.27(2) -0.034(13) 0.079(14) -0.138(13)
O6 0.60(5) 0.24(2) 0.106(12) -0.006(13) -0.12(2) -0.11(3)
O7 0.288(18) 0.099(8) 0.060(5) -0.019(5) 0.028(8) 0.012(9)
O8 0.085(11) 0.33(3) 0.57(5) -0.05(3) 0.021(19) 0.006(15)
C1 0.109(15) 0.15(2) 0.23(3) -0.046(19) -0.060(16) 0.001(14)
N1 0.073(7) 0.108(9) 0.057(6) -0.019(6) -0.013(5) 0.002(6)
C2 0.056(8) 0.157(16) 0.071(8) 0.004(9) -0.014(6) 0.003(9)
C3 0.136(14) 0.20(2) 0.136(15) -0.025(13) -0.074(12) -0.081(14)
C4 0.104(11) 0.109(11) 0.104(12) -0.028(9) -0.007(8) 0.000(9)
C5 0.100(13) 0.095(11) 0.084(11) -0.010(8) -0.014(8) -0.012(9)
C6 0.076(9) 0.119(12) 0.130(14) 0.030(11) -0.049(9) -0.040(9)
N2 0.090(8) 0.086(8) 0.079(7) 0.002(6) -0.014(6) -0.033(7)
C7 0.126(13) 0.121(13) 0.123(12) 0.013(11) -0.069(10) 0.022(11)
C8 0.078(11) 0.097(11) 0.135(14) -0.038(10) 0.001(9) -0.021(9)
C9 0.110(14) 0.26(3) 0.23(3) -0.14(2) -0.078(15) 0.049(16)
C10 0.160(17) 0.26(3) 0.041(7) 0.034(11) -0.016(8) -0.055(17)
C11 0.103(12) 0.070(7) 0.062(8) -0.007(6) -0.031(7) -0.005(7)
C12 0.123(13) 0.086(10) 0.092(10) -0.013(8) -0.041(9) -0.002(9)

loop_
_atom_type_symbol
_atom_type_description
_atom_type_scat_dispersion_real
_atom_type_scat_dispersion_imag
_atom_type_scat_source
C C 0.0033 0.0016 'International Tables Vol C Tables 4.2.6.8 and 6.1.1.4'
H H 0.0000 0.0000 'International Tables Vol C Tables 4.2.6.8 and 6.1.1.4'
N N 0.0061 0.0033 'International Tables Vol C Tables 4.2.6.8 and 6.1.1.4'
O O 0.0106 0.0060 'International Tables Vol C Tables 4.2.6.8 and 6.1.1.4'
Cl Cl 0.1484 0.1585 'International Tables Vol C Tables 4.2.6.8 and 6.1.1.4'

loop_
_geom_angle_atom_site_label_1
_geom_angle_atom_site_label_2
_geom_angle_atom_site_label_3
_geom_angle
_geom_angle_site_symmetry_1
_geom_angle_site_symmetry_3
O1 Cl1 O2 111.3(12) . .
O1 Cl1 O3 119.4(11) . .
O2 Cl1 O3 107.6(12) . .
O1 Cl1 O4 111.0(13) . .
O2 Cl1 O4 102.5(11) . .
O3 Cl1 O4 103.4(10) . .
O6 Cl2 O7 114.3(10) . .
O6 Cl2 O8 108.6(10) . .
O7 Cl2 O8 106.5(11) . .
O6 Cl2 O5 115.0(11) . .
O7 Cl2 O5 104.8(8) . .
O8 Cl2 O5 107.1(11) . .
C5 N1 C2 122.5(11) . .
C3 C2 C1 113.9(17) . .
C3 C2 N1 108.3(13) . .
C1 C2 N1 110.1(15) . .
N1 C5 C6 110.2(13) . .
N1 C5 C4 109.2(14) . .
C6 C5 C4 112.9(14) . .
C8 N2 C11 118.7(12) . .
C9 C8 N2 109.9(15) . .
C9 C8 C7 113(2) . .
N2 C8 C7 111.1(13) . .
C10 C11 C12 114.1(13) . .
C10 C11 N2 111.5(13) . .
C12 C11 N2 106.0(11) . .

loop_
_geom_bond_atom_site_label_1
_geom_bond_atom_site_label_2
_geom_bond_distance
_geom_bond_site_symmetry_2
Cl1 O1 1.181(11) .
Cl1 O2 1.248(13) .
Cl1 O3 1.257(13) .
Cl1 O4 1.298(17) .
Cl2 O6 1.302(14) .
Cl2 O7 1.368(11) .
Cl2 O8 1.384(15) .
Cl2 O5 1.391(11) .
C1 C2 1.52(3) .
N1 C5 1.44(2) .
N1 C2 1.555(18) .
C2 C3 1.52(2) .
C4 C5 1.59(2) .
C5 C6 1.48(2) .
N2 C8 1.50(2) .
N2 C11 1.562(18) .
C7 C8 1.52(2) .
C8 C9 1.46(3) .
C10 C11 1.48(2) .
C11 C12 1.48(2) .
